data_4507616
loop_
_publ_author_name
'Hou, Juan-Juan'
'Zhang, Rong'
'Qin, Ying-Lian'
'Zhang, Xian-Ming'

_publ_section_title
;
 From (3,6)-Connectedkgd,chiralanhto (3,8)-connectedtfz-dNets in Low
 Nuclear Metal Cluster-Based Networks with Triangular
 Pyridinedicarboxylate Ligand
;
_journal_issue 4
_journal_name_full 'Crystal Growth &amp; Design'
_journal_page_first 1618
_journal_paper_doi 10.1021/cg301827p
_journal_volume 13
_journal_year 2013
_chemical_formula_sum 'C13 H11 N Ni O6'
_chemical_formula_weight 335.94
_chemical_name_systematic
; 
 ? 
;
_space_group_IT_number 2
_symmetry_cell_setting triclinic
_symmetry_space_group_name_Hall '-P 1'
_symmetry_space_group_name_H-M 'P -1'
_atom_sites_solution_hydrogens geom
_atom_sites_solution_primary direct
_atom_sites_solution_secondary difmap
_audit_creation_method SHELXL-97
_cell_angle_alpha 74.359(6)
_cell_angle_beta 83.755(6)
_cell_angle_gamma 83.938(5)
_cell_formula_units_Z 2
_cell_length_a 6.3725(4)
_cell_length_b 7.7363(5)
_cell_length_c 12.7332(10)
_cell_measurement_temperature 293(2)
_cell_volume 599.00(7)
_computing_structure_refinement 'SHELXL-97 (Sheldrick, 1997)'
_computing_structure_solution 'SHELXS-97 (Sheldrick, 1990)'
_diffrn_ambient_temperature 293(2)
_diffrn_measured_fraction_theta_full 0.980
_diffrn_measured_fraction_theta_max 0.980
_diffrn_radiation_monochromator graphite
_diffrn_radiation_source 'fine-focus sealed tube'
_diffrn_radiation_type MoK\a
_diffrn_radiation_wavelength 0.71073
_diffrn_reflns_av_R_equivalents 0.0219
_diffrn_reflns_av_sigmaI/netI 0.0388
_diffrn_reflns_limit_h_max 8
_diffrn_reflns_limit_h_min -7
_diffrn_reflns_limit_k_max 9
_diffrn_reflns_limit_k_min -7
_diffrn_reflns_limit_l_max 15
_diffrn_reflns_limit_l_min -16
_diffrn_reflns_number 3431
_diffrn_reflns_theta_full 27.00
_diffrn_reflns_theta_max 27.00
_diffrn_reflns_theta_min 2.74
_exptl_absorpt_coefficient_mu 1.650
_exptl_absorpt_correction_T_max 0.8793
_exptl_absorpt_correction_T_min 0.8524
_exptl_absorpt_correction_type empirical
_exptl_crystal_density_diffrn 1.863
_exptl_crystal_density_method 'not measured'
_exptl_crystal_F_000 344
_exptl_crystal_size_max 0.10
_exptl_crystal_size_mid 0.08
_exptl_crystal_size_min 0.08
_refine_diff_density_max 0.830
_refine_diff_density_min -0.314
_refine_diff_density_rms 0.088
_refine_ls_extinction_method none
_refine_ls_goodness_of_fit_ref 1.248
_refine_ls_hydrogen_treatment mixed
_refine_ls_matrix_type full
_refine_ls_number_parameters 218
_refine_ls_number_reflns 2562
_refine_ls_number_restraints 0
_refine_ls_restrained_S_all 1.248
_refine_ls_R_factor_all 0.0438
_refine_ls_R_factor_gt 0.0367
_refine_ls_shift/su_max 0.000
_refine_ls_shift/su_mean 0.000
_refine_ls_structure_factor_coef Fsqd
_refine_ls_weighting_details 'calc w=1/[\s^2^(Fo^2^)+(0.0420P)^2^+0.7728P] where P=(Fo^2^+2Fc^2^)/3'
_refine_ls_weighting_scheme calc
_refine_ls_wR_factor_gt 0.1083
_refine_ls_wR_factor_ref 0.1122
_reflns_number_gt 2272
_reflns_number_total 2562
_reflns_threshold_expression >2sigma(I)
_cod_data_source_file cg301827p_si_001.cif
_cod_data_source_block 1
_cod_depositor_comments
;
The following automatic conversions were performed:

'_exptl_absorpt_correction_type' value 'Empirical' changed to
'empirical' according to
/home/saulius/struct/CIF-dictionaries/cif_core.dic dictionary named
'cif_core.dic' version 2.4.2 from 2011-04-26.

Automatic conversion script
Id: cif_fix_values 1891 2012-01-12 08:04:46Z andrius 
;
_cod_original_sg_symbol_H-M P-1
_cod_database_code 4507616

loop_
_symmetry_equiv_pos_as_xyz
'x, y, z'
'-x, -y, -z'

loop_
_atom_site_label
_atom_site_type_symbol
_atom_site_fract_x
_atom_site_fract_y
_atom_site_fract_z
_atom_site_U_iso_or_equiv
_atom_site_adp_type
_atom_site_occupancy
_atom_site_symmetry_multiplicity
_atom_site_calc_flag
Ni1 Ni 0.52420(6) 0.66740(6) 0.89139(3) 0.01718(15) Uani 1 1 d
N1 N -0.2231(4) 0.5243(4) 0.8239(2) 0.0185(6) Uani 1 1 d
O1 O 0.4319(4) 0.1835(4) 0.8883(2) 0.0325(7) Uani 1 1 d
O2 O 0.3593(4) 0.4266(3) 0.95321(19) 0.0187(5) Uani 1 1 d
O3 O -0.4096(4) 0.2649(4) 0.2580(2) 0.0295(6) Uani 1 1 d
O4 O -0.0946(4) 0.1179(4) 0.2391(2) 0.0275(6) Uani 1 1 d
O1W O 0.6961(4) 0.8916(4) 0.8561(3) 0.0332(7) Uani 1 1 d
O2W O 0.2681(4) 0.8092(3) 0.9527(2) 0.0249(5) Uani 1 1 d
C1 C -0.0350(5) 0.4894(5) 0.8664(3) 0.0186(7) Uani 1 1 d
C2 C 0.1237(5) 0.3717(4) 0.8360(3) 0.0173(7) Uani 1 1 d
C3 C 0.0913(5) 0.2938(4) 0.7527(3) 0.0183(7) Uani 1 1 d
C4 C -0.0960(5) 0.3389(5) 0.7011(3) 0.0200(7) Uani 1 1 d
C5 C -0.2502(5) 0.4517(5) 0.7416(3) 0.0209(7) Uani 1 1 d
C6 C -0.1312(5) 0.2814(5) 0.6013(3) 0.0206(7) Uani 1 1 d
C7 C 0.0389(6) 0.2501(5) 0.5297(3) 0.0252(8) Uani 1 1 d
C8 C 0.0091(6) 0.2135(5) 0.4318(3) 0.0233(7) Uani 1 1 d
C9 C -0.1945(5) 0.2146(4) 0.4023(3) 0.0206(7) Uani 1 1 d
C10 C -0.3639(6) 0.2413(6) 0.4750(4) 0.0346(10) Uani 1 1 d
C11 C -0.3329(6) 0.2714(7) 0.5744(3) 0.0343(10) Uani 1 1 d
C12 C 0.3212(5) 0.3203(4) 0.8959(3) 0.0173(7) Uani 1 1 d
C13 C -0.2336(5) 0.1960(5) 0.2910(3) 0.0198(7) Uani 1 1 d
H1A H -0.013(6) 0.555(5) 0.918(3) 0.016(9) Uiso 1 1 d
H3A H 0.198(6) 0.203(5) 0.732(3) 0.029(11) Uiso 1 1 d
H8A H 0.125(7) 0.203(5) 0.382(3) 0.028(11) Uiso 1 1 d
H5A H -0.387(6) 0.491(5) 0.707(3) 0.027(10) Uiso 1 1 d
H11A H -0.438(8) 0.281(7) 0.619(4) 0.052(15) Uiso 1 1 d
H7A H 0.171(7) 0.255(6) 0.548(4) 0.034(12) Uiso 1 1 d
H10A H -0.495(8) 0.244(6) 0.454(4) 0.042(13) Uiso 1 1 d

loop_
_atom_site_aniso_label
_atom_site_aniso_U_11
_atom_site_aniso_U_22
_atom_site_aniso_U_33
_atom_site_aniso_U_23
_atom_site_aniso_U_13
_atom_site_aniso_U_12
Ni1 0.0153(2) 0.0215(2) 0.0166(2) -0.00846(17) -0.00597(16) 0.00417(16)
N1 0.0174(13) 0.0219(14) 0.0175(14) -0.0073(11) -0.0048(11) 0.0026(11)
O1 0.0297(14) 0.0332(15) 0.0427(17) -0.0246(13) -0.0176(12) 0.0152(11)
O2 0.0191(11) 0.0213(12) 0.0184(12) -0.0089(10) -0.0058(9) 0.0009(9)
O3 0.0229(13) 0.0478(17) 0.0203(14) -0.0161(12) -0.0099(10) 0.0126(11)
O4 0.0246(13) 0.0363(15) 0.0247(14) -0.0159(12) -0.0062(11) 0.0083(11)
O1W 0.0253(13) 0.0238(13) 0.0498(19) -0.0123(12) 0.0053(12) -0.0005(11)
O2W 0.0207(12) 0.0299(13) 0.0261(14) -0.0127(11) -0.0026(10) 0.0037(10)
C1 0.0198(16) 0.0214(16) 0.0160(16) -0.0069(13) -0.0054(13) 0.0008(13)
C2 0.0154(15) 0.0187(16) 0.0190(17) -0.0057(13) -0.0044(13) -0.0022(12)
C3 0.0175(16) 0.0209(16) 0.0192(17) -0.0101(14) -0.0032(13) 0.0011(13)
C4 0.0194(16) 0.0227(17) 0.0201(18) -0.0083(14) -0.0047(13) -0.0014(13)
C5 0.0185(16) 0.0272(18) 0.0182(17) -0.0079(14) -0.0072(13) 0.0031(13)
C6 0.0217(17) 0.0219(17) 0.0194(17) -0.0080(14) -0.0048(13) 0.0026(13)
C7 0.0183(17) 0.034(2) 0.026(2) -0.0120(16) -0.0076(14) 0.0006(15)
C8 0.0193(17) 0.0302(19) 0.0214(18) -0.0103(15) -0.0012(14) 0.0028(14)
C9 0.0241(17) 0.0200(16) 0.0184(17) -0.0059(13) -0.0073(13) 0.0033(13)
C10 0.0168(18) 0.063(3) 0.033(2) -0.025(2) -0.0078(16) -0.0026(18)
C11 0.0180(18) 0.065(3) 0.027(2) -0.027(2) 0.0006(16) -0.0014(18)
C12 0.0160(15) 0.0202(16) 0.0171(16) -0.0078(13) -0.0029(12) 0.0020(12)
C13 0.0214(16) 0.0199(16) 0.0186(17) -0.0057(13) -0.0044(13) 0.0009(13)

loop_
_atom_type_symbol
_atom_type_description
_atom_type_scat_dispersion_real
_atom_type_scat_dispersion_imag
_atom_type_scat_source
C C 0.0033 0.0016 'International Tables Vol C Tables 4.2.6.8 and 6.1.1.4'
H H 0.0000 0.0000 'International Tables Vol C Tables 4.2.6.8 and 6.1.1.4'
N N 0.0061 0.0033 'International Tables Vol C Tables 4.2.6.8 and 6.1.1.4'
O O 0.0106 0.0060 'International Tables Vol C Tables 4.2.6.8 and 6.1.1.4'
Ni Ni 0.3393 1.1124 'International Tables Vol C Tables 4.2.6.8 and 6.1.1.4'

loop_
_geom_angle_atom_site_label_1
_geom_angle_atom_site_label_2
_geom_angle_atom_site_label_3
_geom_angle
_geom_angle_site_symmetry_1
_geom_angle_site_symmetry_3
O3 Ni1 O2W 90.96(10) 2_566 .
O3 Ni1 O1W 93.47(12) 2_566 .
O2W Ni1 O1W 90.02(10) . .
O3 Ni1 N1 86.84(10) 2_566 1_655
O2W Ni1 N1 177.73(10) . 1_655
O1W Ni1 N1 90.68(11) . 1_655
O3 Ni1 O2 174.97(10) 2_566 2_667
O2W Ni1 O2 91.43(10) . 2_667
O1W Ni1 O2 90.95(11) . 2_667
N1 Ni1 O2 90.72(10) 1_655 2_667
O3 Ni1 O2 95.23(11) 2_566 .
O2W Ni1 O2 88.77(9) . .
O1W Ni1 O2 171.23(11) . .
N1 Ni1 O2 90.86(10) 1_655 .
O2 Ni1 O2 80.40(9) 2_667 .
C1 N1 C5 117.7(3) . .
C1 N1 Ni1 121.4(2) . 1_455
C5 N1 Ni1 120.7(2) . 1_455
C12 O2 Ni1 123.0(2) . 2_667
C12 O2 Ni1 125.2(2) . .
Ni1 O2 Ni1 99.60(9) 2_667 .
C13 O3 Ni1 132.8(2) . 2_566
N1 C1 C2 123.0(3) . .
C1 C2 C3 118.5(3) . .
C1 C2 C12 120.7(3) . .
C3 C2 C12 120.7(3) . .
C4 C3 C2 119.7(3) . .
C3 C4 C5 117.3(3) . .
C3 C4 C6 123.0(3) . .
C5 C4 C6 119.6(3) . .
N1 C5 C4 123.6(3) . .
C11 C6 C7 118.4(3) . .
C11 C6 C4 121.2(3) . .
C7 C6 C4 120.2(3) . .
C6 C7 C8 121.3(3) . .
C7 C8 C9 119.9(3) . .
C10 C9 C8 118.7(3) . .
C10 C9 C13 119.7(3) . .
C8 C9 C13 121.5(3) . .
C9 C10 C11 121.0(3) . .
C6 C11 C10 120.5(3) . .
O1 C12 O2 125.0(3) . .
O1 C12 C2 119.2(3) . .
O2 C12 C2 115.7(3) . .
O4 C13 O3 125.1(3) . .
O4 C13 C9 120.0(3) . .
O3 C13 C9 114.9(3) . .

loop_
_geom_bond_atom_site_label_1
_geom_bond_atom_site_label_2
_geom_bond_distance
_geom_bond_site_symmetry_2
Ni1 O3 2.027(3) 2_566
Ni1 O2W 2.069(2) .
Ni1 O1W 2.070(3) .
Ni1 N1 2.096(3) 1_655
Ni1 O2 2.104(2) 2_667
Ni1 O2 2.154(2) .
N1 C1 1.340(4) .
N1 C5 1.350(4) .
N1 Ni1 2.096(3) 1_455
O1 C12 1.229(4) .
O2 C12 1.293(4) .
O2 Ni1 2.104(2) 2_667
O3 C13 1.255(4) .
O3 Ni1 2.027(3) 2_566
O4 C13 1.249(4) .
C1 C2 1.382(5) .
C2 C3 1.397(4) .
C2 C12 1.504(4) .
C3 C4 1.392(5) .
C4 C5 1.394(5) .
C4 C6 1.500(5) .
C6 C11 1.381(5) .
C6 C7 1.383(5) .
C7 C8 1.386(5) .
C8 C9 1.388(5) .
C9 C10 1.380(5) .
C9 C13 1.512(5) .
C10 C11 1.386(5) .
